data_7115720
loop_
_publ_author_name
'Sandeep Pimparkar'
'Masilamani Jeganmohan'

_publ_section_title
;
 Palladium-catalyzed cyclization of benzamides with arynes: application to
 the synthesis of phenaglydon and N-methylcrinasiadine
;
_journal_name_full Chem.Commun.
_journal_page_first 12116
_journal_paper_doi 10.1039/C4cc05252H
_journal_volume 50
_journal_year 2014
_chemical_formula_sum 'C26 H30 N4 O10 Pd3'
_chemical_formula_weight 877.74
_chemical_name_systematic 'organometallic complex'
_space_group_crystal_system trigonal
_space_group_IT_number 148
_space_group_name_Hall '-R 3'
_space_group_name_H-M_alt 'R -3 :H'
_symmetry_space_group_name_Hall '-R 3'
_symmetry_space_group_name_H-M 'R -3 :H'
_atom_sites_solution_hydrogens geom
_audit_creation_method SHELXL-2013
_cell_angle_alpha 90
_cell_angle_beta 90
_cell_angle_gamma 120
_cell_formula_units_Z 9
_cell_length_a 27.371(3)
_cell_length_b 27.371(3)
_cell_length_c 10.3756(12)
_cell_measurement_temperature 296(2)
_cell_volume 6731.7(13)
_computing_structure_refinement 'SHELXL-2013 (Sheldrick, 2013)'
_diffrn_ambient_temperature 100(2)
_diffrn_measured_fraction_theta_full 1.000
_diffrn_measured_fraction_theta_max 1.000
_diffrn_radiation_type MoK\a
_diffrn_radiation_wavelength 0.71073
_diffrn_reflns_av_R_equivalents 0.0476
_diffrn_reflns_av_unetI/netI 0.0216
_diffrn_reflns_Laue_measured_fraction_full 1.000
_diffrn_reflns_Laue_measured_fraction_max 1.000
_diffrn_reflns_limit_h_max 34
_diffrn_reflns_limit_h_min -25
_diffrn_reflns_limit_k_max 33
_diffrn_reflns_limit_k_min -34
_diffrn_reflns_limit_l_max 12
_diffrn_reflns_limit_l_min -12
_diffrn_reflns_number 34368
_diffrn_reflns_point_group_measured_fraction_full 1.000
_diffrn_reflns_point_group_measured_fraction_max 1.000
_diffrn_reflns_theta_full 25.242
_diffrn_reflns_theta_max 26.349
_diffrn_reflns_theta_min 1.488
_exptl_absorpt_coefficient_mu 1.845
_exptl_crystal_colour Black
_exptl_crystal_density_diffrn 1.949
_exptl_crystal_description needle
_exptl_crystal_F_000 3888
_exptl_crystal_recrystallization_method 'Vapour Deposition'
_refine_diff_density_max 1.570
_refine_diff_density_min -0.798
_refine_diff_density_rms 0.164
_refine_ls_extinction_method none
_refine_ls_goodness_of_fit_ref 1.053
_refine_ls_hydrogen_treatment constr
_refine_ls_matrix_type full
_refine_ls_number_parameters 200
_refine_ls_number_reflns 3063
_refine_ls_number_restraints 65
_refine_ls_restrained_S_all 1.044
_refine_ls_R_factor_all 0.0438
_refine_ls_R_factor_gt 0.0347
_refine_ls_shift/su_max 0.002
_refine_ls_shift/su_mean 0.000
_refine_ls_structure_factor_coef Fsqd
_refine_ls_weighting_details 'w=1/[\s^2^(Fo^2^)+(0.1000P)^2^] where P=(Fo^2^+2Fc^2^)/3'
_refine_ls_weighting_scheme calc
_refine_ls_wR_factor_gt 0.1176
_refine_ls_wR_factor_ref 0.1287
_reflns_Friedel_coverage 0.000
_reflns_number_gt 2617
_reflns_number_total 3063
_reflns_threshold_expression 'I > 2\s(I)'
_cod_data_source_file c4cc05252h2.cif
_cod_data_source_block TR1_a
_cod_original_cell_volume 6731.8(17)
_cod_database_code 7115720
_shelx_space_group_comment
;
The symmetry employed for this shelxl refinement is uniquely defined
by the following loop, which should always be used as a source of
symmetry information in preference to the above space-group names.
They are only intended as comments.
;
_shelxl_version_number 2013-4

loop_
_space_group_symop_operation_xyz
'x, y, z'
'-y, x-y, z'
'-x+y, -x, z'
'x+2/3, y+1/3, z+1/3'
'-y+2/3, x-y+1/3, z+1/3'
'-x+y+2/3, -x+1/3, z+1/3'
'x+1/3, y+2/3, z+2/3'
'-y+1/3, x-y+2/3, z+2/3'
'-x+y+1/3, -x+2/3, z+2/3'
'-x, -y, -z'
'y, -x+y, -z'
'x-y, x, -z'
'-x+2/3, -y+1/3, -z+1/3'
'y+2/3, -x+y+1/3, -z+1/3'
'x-y+2/3, x+1/3, -z+1/3'
'-x+1/3, -y+2/3, -z+2/3'
'y+1/3, -x+y+2/3, -z+2/3'
'x-y+1/3, x+2/3, -z+2/3'

loop_
_atom_site_label
_atom_site_type_symbol
_atom_site_fract_x
_atom_site_fract_y
_atom_site_fract_z
_atom_site_U_iso_or_equiv
_atom_site_adp_type
_atom_site_occupancy
_atom_site_site_symmetry_order
_atom_site_calc_flag
_atom_site_refinement_flags_posn
_atom_site_refinement_flags_adp
_atom_site_refinement_flags_occupancy
Pd1 Pd 0.70165(2) 0.86241(2) 0.10246(3) 0.02557(16) Uani 1 1 d . U .
Pd2 Pd 0.6667 0.8333 -0.1667 0.03138(18) Uani 1 2 d S U P
O2 O 0.71649(17) 0.77608(15) -0.0441(3) 0.0410(9) Uani 1 1 d . U .
O4 O 0.78272(15) 0.90398(16) 0.0146(3) 0.0412(8) Uani 1 1 d . U .
N1 N 0.67673(18) 0.79249(17) -0.0074(3) 0.0317(8) Uani 1 1 d . U .
O006 O 0.61380(19) 0.69629(15) 0.0126(3) 0.0486(10) Uani 1 1 d . U .
O3 O 0.75049(16) 0.87709(16) -0.1890(3) 0.0433(9) Uani 1 1 d . U .
N2 N 0.71895(16) 0.93207(15) 0.2056(3) 0.0290(8) Uani 1 1 d . U .
C5 C 0.62578(19) 0.81708(18) 0.1737(4) 0.0257(8) Uani 1 1 d . U .
O1 O 0.45976(19) 0.7010(2) 0.2827(5) 0.0769(14) Uani 1 1 d . U .
C8 C 0.6261(2) 0.7447(2) 0.0377(4) 0.0365(11) Uani 1 1 d . U .
C6 C 0.5952(2) 0.7616(2) 0.1245(4) 0.0330(10) Uani 1 1 d . U .
C4 C 0.5984(2) 0.8321(2) 0.2659(4) 0.0307(9) Uani 1 1 d . U .
H4 H 0.6172 0.8679 0.3027 0.037 Uiso 1 1 calc R U .
C10 C 0.7282(2) 0.97078(19) 0.2624(4) 0.0309(10) Uani 1 1 d . U .
C7 C 0.5410(2) 0.7241(2) 0.1620(5) 0.0421(11) Uani 1 1 d . U .
H7 H 0.5222 0.6878 0.1278 0.051 Uiso 1 1 calc R U .
C3 C 0.5438(2) 0.7946(2) 0.3027(5) 0.0410(11) Uani 1 1 d . U .
H3 H 0.5264 0.8057 0.3636 0.049 Uiso 1 1 calc R U .
C2 C 0.5142(2) 0.7408(2) 0.2517(5) 0.0445(12) Uani 1 1 d . U .
C12 C 0.7883(3) 0.8978(3) -0.1034(5) 0.0480(13) Uani 1 1 d . U .
C11 C 0.7390(3) 1.0200(2) 0.3355(5) 0.0494(15) Uani 1 1 d . U .
H11A H 0.7707 1.0528 0.2991 0.074 Uiso 1 1 calc R U .
H11B H 0.7471 1.0156 0.4234 0.074 Uiso 1 1 calc R U .
H11C H 0.7063 1.0244 0.3328 0.074 Uiso 1 1 calc R U .
C9 C 0.7431(3) 0.7686(3) 0.0683(4) 0.0477(14) Uani 1 1 d . U .
H9A H 0.7613 0.8031 0.1166 0.071 Uiso 1 1 calc R U .
H9B H 0.7707 0.7587 0.0418 0.071 Uiso 1 1 calc R U .
H9C H 0.7152 0.7391 0.1210 0.071 Uiso 1 1 calc R U .
C13 C 0.8473(3) 0.9171(5) -0.1494(7) 0.100(3) Uani 1 1 d . U .
H13A H 0.8678 0.9575 -0.1560 0.151 Uiso 1 1 calc R U .
H13B H 0.8459 0.9009 -0.2324 0.151 Uiso 1 1 calc R U .
H13C H 0.8659 0.9052 -0.0892 0.151 Uiso 1 1 calc R U .
C1 C 0.4321(4) 0.7164(4) 0.3648(13) 0.129(5) Uani 1 1 d . U .
H1A H 0.4450 0.7168 0.4510 0.193 Uiso 1 1 calc R U .
H1B H 0.3924 0.6901 0.3595 0.193 Uiso 1 1 calc R U .
H1C H 0.4391 0.7534 0.3426 0.193 Uiso 1 1 calc R U .

loop_
_atom_site_aniso_label
_atom_site_aniso_U_11
_atom_site_aniso_U_22
_atom_site_aniso_U_33
_atom_site_aniso_U_23
_atom_site_aniso_U_13
_atom_site_aniso_U_12
Pd1 0.0435(2) 0.0279(2) 0.0137(2) -0.00107(11) -0.00185(12) 0.02411(17)
Pd2 0.0557(4) 0.0379(3) 0.0141(3) 0.00010(17) -0.00054(19) 0.0335(3)
O2 0.077(3) 0.056(2) 0.0165(14) -0.0031(14) -0.0030(15) 0.054(2)
O4 0.0449(19) 0.057(2) 0.0249(16) 0.0033(15) 0.0020(14) 0.0277(18)
N1 0.056(2) 0.037(2) 0.0158(15) -0.0044(14) -0.0048(15) 0.0336(19)
O006 0.087(3) 0.0316(18) 0.0266(17) -0.0058(14) -0.0010(18) 0.029(2)
O3 0.057(2) 0.062(2) 0.0235(16) 0.0074(15) 0.0014(15) 0.039(2)
N2 0.041(2) 0.0284(19) 0.0199(16) -0.0011(14) -0.0056(15) 0.0192(17)
C5 0.044(2) 0.028(2) 0.0129(17) 0.0003(15) -0.0054(16) 0.0244(19)
O1 0.048(3) 0.079(3) 0.095(4) 0.022(3) 0.009(2) 0.025(2)
C8 0.072(3) 0.033(2) 0.0121(18) -0.0023(16) -0.0080(19) 0.032(2)
C6 0.052(3) 0.035(2) 0.0176(19) 0.0029(17) -0.0033(18) 0.025(2)
C4 0.044(3) 0.037(2) 0.022(2) -0.0037(17) -0.0041(18) 0.028(2)
C10 0.045(3) 0.032(2) 0.0187(19) 0.0010(17) -0.0049(18) 0.022(2)
C7 0.053(3) 0.031(2) 0.036(3) -0.002(2) -0.013(2) 0.017(2)
C3 0.050(3) 0.054(3) 0.036(2) 0.004(2) 0.004(2) 0.038(2)
C2 0.038(3) 0.044(3) 0.049(3) 0.010(2) -0.005(2) 0.019(2)
C12 0.058(3) 0.059(4) 0.030(2) 0.010(2) 0.005(2) 0.032(3)
C11 0.088(4) 0.030(3) 0.029(2) -0.005(2) -0.005(3) 0.028(3)
C9 0.083(4) 0.069(4) 0.021(2) -0.006(2) -0.011(2) 0.061(3)
C13 0.065(4) 0.183(10) 0.044(4) 0.003(5) 0.013(3) 0.054(6)
C1 0.079(6) 0.075(6) 0.241(14) 0.028(7) 0.062(7) 0.044(5)

loop_
_atom_type_symbol
_atom_type_description
_atom_type_scat_dispersion_real
_atom_type_scat_dispersion_imag
_atom_type_scat_source
C C 0.0033 0.0016 'International Tables Vol C Tables 4.2.6.8 and 6.1.1.4'
H H 0.0000 0.0000 'International Tables Vol C Tables 4.2.6.8 and 6.1.1.4'
N N 0.0061 0.0033 'International Tables Vol C Tables 4.2.6.8 and 6.1.1.4'
O O 0.0106 0.0060 'International Tables Vol C Tables 4.2.6.8 and 6.1.1.4'
Pd Pd -0.9988 1.0072 'International Tables Vol C Tables 4.2.6.8 and 6.1.1.4'

loop_
_geom_angle_atom_site_label_1
_geom_angle_atom_site_label_2
_geom_angle_atom_site_label_3
_geom_angle
_geom_angle_site_symmetry_1
_geom_angle_site_symmetry_3
C5 Pd1 N2 94.12(16) . .
C5 Pd1 N1 82.21(17) . .
N2 Pd1 N1 173.86(15) . .
C5 Pd1 O4 174.00(15) . .
N2 Pd1 O4 91.87(15) . .
N1 Pd1 O4 91.87(16) . .
C5 Pd1 Pd2 95.09(11) . .
N2 Pd1 Pd2 130.54(10) . .
N1 Pd1 Pd2 45.46(10) . .
O4 Pd1 Pd2 81.30(9) . .
O3 Pd2 O3 180.0 16_664 .
O3 Pd2 N1 90.37(15) 16_664 .
O3 Pd2 N1 89.63(15) . .
O3 Pd2 N1 89.63(15) 16_664 16_664
O3 Pd2 N1 90.37(15) . 16_664
N1 Pd2 N1 180.0 . 16_664
O3 Pd2 Pd1 80.03(9) 16_664 16_664
O3 Pd2 Pd1 99.97(9) . 16_664
N1 Pd2 Pd1 136.14(10) . 16_664
N1 Pd2 Pd1 43.86(10) 16_664 16_664
O3 Pd2 Pd1 99.98(9) 16_664 .
O3 Pd2 Pd1 80.03(9) . .
N1 Pd2 Pd1 43.86(10) . .
N1 Pd2 Pd1 136.14(10) 16_664 .
Pd1 Pd2 Pd1 180.0 16_664 .
N1 O2 C9 110.5(3) . .
C12 O4 Pd1 120.7(4) . .
O2 N1 C8 110.2(4) . .
O2 N1 Pd1 119.9(3) . .
C8 N1 Pd1 113.2(3) . .
O2 N1 Pd2 106.5(2) . .
C8 N1 Pd2 115.0(3) . .
Pd1 N1 Pd2 90.68(15) . .
C12 O3 Pd2 128.6(3) . .
C10 N2 Pd1 179.5(4) . .
C4 C5 C6 116.6(4) . .
C4 C5 Pd1 128.9(3) . .
C6 C5 Pd1 114.6(3) . .
C1 O1 C2 117.3(7) . .
O006 C8 N1 122.6(5) . .
O006 C8 C6 125.9(5) . .
N1 C8 C6 111.3(4) . .
C7 C6 C5 122.7(4) . .
C7 C6 C8 121.2(4) . .
C5 C6 C8 116.0(4) . .
C3 C4 C5 120.7(4) . .
N2 C10 C11 178.9(6) . .
C6 C7 C2 119.4(5) . .
C4 C3 C2 121.9(5) . .
O1 C2 C3 125.5(6) . .
O1 C2 C7 115.8(5) . .
C3 C2 C7 118.7(5) . .
O4 C12 O3 128.3(5) . .
O4 C12 C13 116.3(5) . .
O3 C12 C13 115.4(5) . .

loop_
_geom_bond_atom_site_label_1
_geom_bond_atom_site_label_2
_geom_bond_distance
_geom_bond_site_symmetry_2
Pd1 C5 1.955(4) .
Pd1 N2 2.025(4) .
Pd1 N1 2.030(4) .
Pd1 O4 2.127(4) .
Pd1 Pd2 2.9301(4) .
Pd2 O3 2.001(4) 16_664
Pd2 O3 2.001(4) .
Pd2 N1 2.089(3) .
Pd2 N1 2.089(3) 16_664
Pd2 Pd1 2.9301(4) 16_664
O2 N1 1.421(5) .
O2 C9 1.443(6) .
O4 C12 1.256(6) .
N1 C8 1.428(7) .
O006 C8 1.222(6) .
O3 C12 1.263(7) .
N2 C10 1.125(6) .
C5 C4 1.398(6) .
C5 C6 1.413(6) .
O1 C1 1.339(10) .
O1 C2 1.374(7) .
C8 C6 1.459(7) .
C6 C7 1.373(8) .
C4 C3 1.378(7) .
C10 C11 1.443(6) .
C7 C2 1.396(8) .
C3 C2 1.382(8) .
C12 C13 1.505(9) .
